data_4065143
loop_
_publ_author_name
'Wilson, Erin E.'
'Oliver, Allen G.'
'Hughes, Russell P.'
'Ashfeld, Brandon L.'

_publ_section_title
;
 Synthesis of Phosphine-Ligated Zinc Acetylide Dimers: Enhanced Reactivity
 in Carbonyl Additions
;
_journal_issue 19
_journal_name_full Organometallics
_journal_page_first 5214
_journal_paper_doi 10.1021/om200581f
_journal_volume 30
_journal_year 2011
_chemical_formula_moiety 'C24 H26 O2 Zn'
_chemical_formula_sum 'C24 H26 O2 Zn'
_chemical_formula_weight 411.82
_chemical_name_systematic
; 
 ? 
;
_space_group_IT_number 43
_symmetry_cell_setting orthorhombic
_symmetry_space_group_name_Hall 'F 2 -2d'
_symmetry_space_group_name_H-M 'F d d 2'
_atom_sites_solution_hydrogens geom
_atom_sites_solution_primary direct
_atom_sites_solution_secondary difmap
_audit_creation_method SHELXL-97
_cell_angle_alpha 90.00
_cell_angle_beta 90.00
_cell_angle_gamma 90.00
_cell_formula_units_Z 8
_cell_length_a 16.058(3)
_cell_length_b 45.201(7)
_cell_length_c 5.7359(9)
_cell_measurement_reflns_used 3440
_cell_measurement_temperature 120(2)
_cell_measurement_theta_max 28.57
_cell_measurement_theta_min 2.69
_cell_volume 4163.3(12)
_computing_cell_refinement 'Bruker SAINT v7.68A'
_computing_data_collection 'Bruker APEX-II v2010-7'
_computing_data_reduction 'Bruker SAINT v7.68A'
_computing_structure_refinement 'SHELXL-97 (Sheldrick, 2008)'
_computing_structure_solution 'SHELXS-97 (Sheldrick, 2008)'
_diffrn_ambient_temperature 120(2)
_diffrn_detector_area_resol_mean 8.33
_diffrn_measured_fraction_theta_full 0.995
_diffrn_measured_fraction_theta_max 0.995
_diffrn_measurement_device_type 'Bruker Kappa X8-APEX-II'
_diffrn_measurement_method 'combination of \w and \f-scans '
_diffrn_radiation_monochromator graphite
_diffrn_radiation_source 'fine-focus sealed tube'
_diffrn_radiation_type MoK\a
_diffrn_radiation_wavelength 0.71073
_diffrn_reflns_av_R_equivalents 0.0382
_diffrn_reflns_av_sigmaI/netI 0.0426
_diffrn_reflns_limit_h_max 21
_diffrn_reflns_limit_h_min -21
_diffrn_reflns_limit_k_max 59
_diffrn_reflns_limit_k_min -59
_diffrn_reflns_limit_l_max 7
_diffrn_reflns_limit_l_min -7
_diffrn_reflns_number 11383
_diffrn_reflns_theta_full 28.48
_diffrn_reflns_theta_max 28.48
_diffrn_reflns_theta_min 1.80
_exptl_absorpt_coefficient_mu 1.195
_exptl_absorpt_correction_T_max 0.9631
_exptl_absorpt_correction_T_min 0.7379
_exptl_absorpt_correction_type numerical
_exptl_absorpt_process_details 'SADABS, Sheldrick, 2008'
_exptl_crystal_colour colorless
_exptl_crystal_density_diffrn 1.314
_exptl_crystal_density_method 'not measured'
_exptl_crystal_description rod
_exptl_crystal_F_000 1728
_exptl_crystal_size_max 0.49
_exptl_crystal_size_mid 0.17
_exptl_crystal_size_min 0.10
_refine_diff_density_max 0.290
_refine_diff_density_min -0.289
_refine_diff_density_rms 0.047
_refine_ls_abs_structure_details 'Flack H D (1983), Acta Cryst. A39, 876-881'
_refine_ls_abs_structure_Flack 0.019(12)
_refine_ls_extinction_method none
_refine_ls_goodness_of_fit_ref 1.036
_refine_ls_hydrogen_treatment constr
_refine_ls_matrix_type full
_refine_ls_number_parameters 123
_refine_ls_number_reflns 2615
_refine_ls_number_restraints 1
_refine_ls_restrained_S_all 1.036
_refine_ls_R_factor_all 0.0400
_refine_ls_R_factor_gt 0.0297
_refine_ls_shift/su_max 0.003
_refine_ls_shift/su_mean 0.000
_refine_ls_structure_factor_coef Fsqd
_refine_ls_weighting_details 'calc w=1/[\s^2^(Fo^2^)+(0.0324P)^2^+0.0000P] where P=(Fo^2^+2Fc^2^)/3'
_refine_ls_weighting_scheme calc
_refine_ls_wR_factor_gt 0.0647
_refine_ls_wR_factor_ref 0.0683
_reflns_number_gt 2271
_reflns_number_total 2615
_reflns_threshold_expression >2sigma(I)
_cod_data_source_file om200581f_si_002.cif
_cod_data_source_block nd1107
_cod_original_sg_symbol_H-M Fdd2
_cod_database_code 4065143

loop_
_symmetry_equiv_pos_as_xyz
'x, y, z'
'-x, -y, z'
'x+1/4, -y+1/4, z+1/4'
'-x+1/4, y+1/4, z+1/4'
'x, y+1/2, z+1/2'
'-x, -y+1/2, z+1/2'
'x+1/4, -y+3/4, z+3/4'
'-x+1/4, y+3/4, z+3/4'
'x+1/2, y, z+1/2'
'-x+1/2, -y, z+1/2'
'x+3/4, -y+1/4, z+3/4'
'-x+3/4, y+1/4, z+3/4'
'x+1/2, y+1/2, z'
'-x+1/2, -y+1/2, z'
'x+3/4, -y+3/4, z+1/4'
'-x+3/4, y+3/4, z+1/4'

loop_
_atom_site_label
_atom_site_type_symbol
_atom_site_fract_x
_atom_site_fract_y
_atom_site_fract_z
_atom_site_U_iso_or_equiv
_atom_site_adp_type
_atom_site_occupancy
_atom_site_symmetry_multiplicity
_atom_site_calc_flag
_atom_site_refinement_flags
Zn1 Zn 0.5000 0.0000 -0.26396(6) 0.03164(10) Uani 1 2 d S
O1 O 0.57323(11) -0.02193(3) -0.0157(4) 0.0578(5) Uani 1 1 d .
C1 C 0.42753(13) -0.03173(5) -0.3715(4) 0.0314(5) Uani 1 1 d .
C2 C 0.38221(12) -0.05195(4) -0.4251(4) 0.0273(4) Uani 1 1 d .
C3 C 0.32741(12) -0.07635(4) -0.4776(3) 0.0236(4) Uani 1 1 d .
C4 C 0.31852(12) -0.09936(4) -0.3165(3) 0.0264(4) Uani 1 1 d .
H4A H 0.3498 -0.0990 -0.1760 0.032 Uiso 1 1 calc R
C5 C 0.26469(13) -0.12269(5) -0.3589(4) 0.0297(5) Uani 1 1 d .
H5A H 0.2586 -0.1381 -0.2472 0.036 Uiso 1 1 calc R
C6 C 0.21961(15) -0.12352(5) -0.5656(4) 0.0314(5) Uani 1 1 d .
H6A H 0.1832 -0.1396 -0.5960 0.038 Uiso 1 1 calc R
C7 C 0.22761(14) -0.10119(5) -0.7254(4) 0.0320(5) Uani 1 1 d .
H7A H 0.1962 -0.1018 -0.8657 0.038 Uiso 1 1 calc R
C8 C 0.28174(13) -0.07751(5) -0.6839(3) 0.0291(4) Uani 1 1 d .
H8A H 0.2873 -0.0622 -0.7963 0.035 Uiso 1 1 calc R
C9 C 0.65372(15) -0.01303(5) 0.0629(5) 0.0424(6) Uani 1 1 d .
H9A H 0.6554 0.0086 0.0873 0.051 Uiso 1 1 calc R
H9B H 0.6967 -0.0184 -0.0535 0.051 Uiso 1 1 calc R
C10 C 0.66908(14) -0.02894(5) 0.2880(4) 0.0366(5) Uani 1 1 d .
H10A H 0.6533 -0.0165 0.4229 0.044 Uiso 1 1 calc R
H10B H 0.7284 -0.0346 0.3031 0.044 Uiso 1 1 calc R
C11 C 0.61337(14) -0.05637(5) 0.2723(4) 0.0368(5) Uani 1 1 d .
H11A H 0.6457 -0.0738 0.2197 0.044 Uiso 1 1 calc R
H11B H 0.5879 -0.0609 0.4254 0.044 Uiso 1 1 calc R
C12 C 0.54769(16) -0.04834(5) 0.0964(4) 0.0432(6) Uani 1 1 d .
H12A H 0.5414 -0.0644 -0.0193 0.052 Uiso 1 1 calc R
H12B H 0.4935 -0.0453 0.1750 0.052 Uiso 1 1 calc R

loop_
_atom_site_aniso_label
_atom_site_aniso_U_11
_atom_site_aniso_U_22
_atom_site_aniso_U_33
_atom_site_aniso_U_23
_atom_site_aniso_U_13
_atom_site_aniso_U_12
Zn1 0.02865(16) 0.02362(15) 0.04264(19) 0.000 0.000 -0.00642(15)
O1 0.0482(10) 0.0434(10) 0.0820(13) 0.0321(11) -0.0303(11) -0.0278(8)
C1 0.0272(11) 0.0286(11) 0.0386(12) -0.0015(9) 0.0007(9) 0.0020(9)
C2 0.0255(11) 0.0283(11) 0.0282(10) -0.0013(8) 0.0012(8) 0.0027(8)
C3 0.0223(9) 0.0222(9) 0.0262(10) -0.0053(8) 0.0011(7) 0.0031(7)
C4 0.0251(10) 0.0289(10) 0.0250(10) -0.0010(8) -0.0056(8) 0.0036(8)
C5 0.0336(12) 0.0266(12) 0.0288(11) 0.0020(9) 0.0002(9) 0.0012(8)
C6 0.0336(11) 0.0294(11) 0.0312(12) -0.0065(9) -0.0023(9) -0.0081(9)
C7 0.0337(11) 0.0378(12) 0.0244(11) -0.0030(9) -0.0086(9) -0.0040(9)
C8 0.0338(11) 0.0298(11) 0.0238(9) 0.0022(8) -0.0009(8) -0.0010(9)
C9 0.0311(12) 0.0379(13) 0.0583(16) 0.0031(11) -0.0073(11) -0.0106(10)
C10 0.0309(12) 0.0384(12) 0.0405(13) -0.0106(10) -0.0013(9) 0.0055(9)
C11 0.0348(12) 0.0343(12) 0.0414(13) 0.0057(10) 0.0025(10) 0.0038(9)
C12 0.0435(15) 0.0374(13) 0.0486(13) 0.0145(11) -0.0048(12) -0.0137(10)

loop_
_atom_type_symbol
_atom_type_description
_atom_type_scat_dispersion_real
_atom_type_scat_dispersion_imag
_atom_type_scat_source
C C 0.0033 0.0016 'International Tables Vol C Tables 4.2.6.8 and 6.1.1.4'
H H 0.0000 0.0000 'International Tables Vol C Tables 4.2.6.8 and 6.1.1.4'
O O 0.0106 0.0060 'International Tables Vol C Tables 4.2.6.8 and 6.1.1.4'
Zn Zn 0.2839 1.4301 'International Tables Vol C Tables 4.2.6.8 and 6.1.1.4'

loop_
_geom_angle_atom_site_label_1
_geom_angle_atom_site_label_2
_geom_angle_atom_site_label_3
_geom_angle
_geom_angle_site_symmetry_1
_geom_angle_site_symmetry_3
C1 Zn1 C1 143.05(13) . 2_655
C1 Zn1 O1 103.20(7) . 2_655
C1 Zn1 O1 101.66(8) 2_655 2_655
C1 Zn1 O1 101.66(8) . .
C1 Zn1 O1 103.21(7) 2_655 .
O1 Zn1 O1 94.41(13) 2_655 .
C12 O1 C9 110.89(18) . .
C12 O1 Zn1 122.99(14) . .
C9 O1 Zn1 126.12(13) . .
C2 C1 Zn1 176.2(2) . .
C1 C2 C3 177.3(2) . .
C8 C3 C4 118.65(18) . .
C8 C3 C2 121.83(19) . .
C4 C3 C2 119.51(19) . .
C5 C4 C3 120.91(19) . .
C4 C5 C6 119.7(2) . .
C7 C6 C5 120.2(2) . .
C6 C7 C8 120.52(19) . .
C3 C8 C7 120.04(19) . .
O1 C9 C10 106.62(19) . .
C9 C10 C11 103.97(18) . .
C12 C11 C10 104.72(18) . .
O1 C12 C11 107.74(18) . .
C5 C4 H4A 119.5 . .
C3 C4 H4A 119.5 . .
C4 C5 H5A 120.1 . .
C6 C5 H5A 120.1 . .
C7 C6 H6A 119.9 . .
C5 C6 H6A 119.9 . .
C6 C7 H7A 119.7 . .
C8 C7 H7A 119.7 . .
C3 C8 H8A 120.0 . .
C7 C8 H8A 120.0 . .
O1 C9 H9A 110.4 . .
C10 C9 H9A 110.4 . .
O1 C9 H9B 110.4 . .
C10 C9 H9B 110.4 . .
H9A C9 H9B 108.6 . .
C9 C10 H10A 111.0 . .
C11 C10 H10A 111.0 . .
C9 C10 H10B 111.0 . .
C11 C10 H10B 111.0 . .
H10A C10 H10B 109.0 . .
C12 C11 H11A 110.8 . .
C10 C11 H11A 110.8 . .
C12 C11 H11B 110.8 . .
C10 C11 H11B 110.8 . .
H11A C11 H11B 108.9 . .
O1 C12 H12A 110.2 . .
C11 C12 H12A 110.2 . .
O1 C12 H12B 110.2 . .
C11 C12 H12B 110.2 . .
H12A C12 H12B 108.5 . .

loop_
_geom_bond_atom_site_label_1
_geom_bond_atom_site_label_2
_geom_bond_distance
_geom_bond_site_symmetry_2
Zn1 C1 1.947(2) .
Zn1 C1 1.947(2) 2_655
Zn1 O1 2.0961(17) 2_655
Zn1 O1 2.0961(17) .
O1 C12 1.416(3) .
O1 C9 1.427(3) .
C1 C2 1.208(3) .
C2 C3 1.443(3) .
C3 C8 1.393(3) .
C3 C4 1.399(3) .
C4 C5 1.385(3) .
C5 C6 1.389(3) .
C6 C7 1.370(3) .
C7 C8 1.399(3) .
C9 C10 1.499(3) .
C10 C11 1.531(3) .
C11 C12 1.504(3) .
C4 H4A 0.9500 .
C5 H5A 0.9500 .
C6 H6A 0.9500 .
C7 H7A 0.9500 .
C8 H8A 0.9500 .
C9 H9A 0.9900 .
C9 H9B 0.9900 .
C10 H10A 0.9900 .
C10 H10B 0.9900 .
C11 H11A 0.9900 .
C11 H11B 0.9900 .
C12 H12A 0.9900 .
C12 H12B 0.9900 .

loop_
_geom_torsion_atom_site_label_1
_geom_torsion_atom_site_label_2
_geom_torsion_atom_site_label_3
_geom_torsion_atom_site_label_4
_geom_torsion
_geom_torsion_site_symmetry_1
C1 Zn1 O1 C12 -22.3(2) .
C1 Zn1 O1 C12 -174.8(2) 2_655
O1 Zn1 O1 C12 82.2(2) 2_655
C1 Zn1 O1 C9 157.3(2) .
C1 Zn1 O1 C9 4.9(2) 2_655
O1 Zn1 O1 C9 -98.2(2) 2_655
C8 C3 C4 C5 -0.8(3) .
C2 C3 C4 C5 178.23(19) .
C3 C4 C5 C6 0.8(3) .
C4 C5 C6 C7 -0.8(4) .
C5 C6 C7 C8 0.7(4) .
C4 C3 C8 C7 0.7(3) .
C2 C3 C8 C7 -178.32(19) .
C6 C7 C8 C3 -0.6(3) .
C12 O1 C9 C10 -18.3(3) .
Zn1 O1 C9 C10 162.00(17) .
O1 C9 C10 C11 24.6(2) .
C9 C10 C11 C12 -21.9(2) .
C9 O1 C12 C11 3.8(3) .
Zn1 O1 C12 C11 -176.47(16) .
C10 C11 C12 O1 11.8(3) .
